data_7202047
loop_
_publ_author_name
'Xu, Guan-Cheng'
'Ding, Yu-Jie'
'Okamura, Taka-aki'
'Huang, Yong-Qing'
'Liu, Guang-Xiang'
'Sun, Wei-Yin'
'Ueyama, Norikazu'

_publ_section_title
;
 Structure diversity and reversible anion exchange properties of
 cadmium(ii) complexes with 1,3,5-tris(imidazol-1-ylmethyl)benzene:
 counteranion-directed flexible ligand conformational variation
;
_journal_issue 8
_journal_name_full CrystEngComm
_journal_page_first 1052
_journal_paper_doi 10.1039/b803236j
_journal_volume 10
_journal_year 2008
_chemical_formula_moiety 'C22 H33 Cd N6 O8.50 '
_chemical_formula_sum 'C22 H33 Cd N6 O8.5'
_chemical_formula_weight 629.94
_chemical_name_common (Cd(tib)(OAc)2)-4.5(H2O)
_chemical_name_systematic
;
[Cd(tib)(OAc)2]-4.5(H2O)
;
_space_group_IT_number 15
_symmetry_cell_setting monoclinic
_symmetry_Int_Tables_number 15
_symmetry_space_group_name_Hall '-C 2yc'
_symmetry_space_group_name_H-M 'C 1 2/c 1'
_atom_sites_solution_hydrogens geom
_atom_sites_solution_primary direct
_atom_sites_solution_secondary difmap
_audit_creation_date 'Tue Apr 24 11:02:33 2007'
_audit_creation_method SHELXL-97
_cell_angle_alpha 90.00
_cell_angle_beta 99.827(8)
_cell_angle_gamma 90.00
_cell_formula_units_Z 8
_cell_length_a 14.294(2)
_cell_length_b 17.334(3)
_cell_length_c 22.245(2)
_cell_measurement_reflns_used 16129
_cell_measurement_temperature 200
_cell_measurement_theta_max 27.5
_cell_measurement_theta_min 3.1
_cell_volume 5430.8(13)
_computing_structure_refinement 'SHELXL-97 (Sheldrick, 1997)'
_computing_structure_solution 'SIR92 (Altomare et al., 1994)'
_diffrn_ambient_temperature 200
_diffrn_detector_area_resol_mean 10.00
_diffrn_measured_fraction_theta_full 0.997
_diffrn_measured_fraction_theta_max 0.997
_diffrn_measurement_device_type 'Rigaku RAXIS-RAPID Imaging Plate'
_diffrn_measurement_method \w
_diffrn_radiation_monochromator graphite
_diffrn_radiation_source 'fine-focus sealed tube'
_diffrn_radiation_type MoK\a
_diffrn_radiation_wavelength 0.71075
_diffrn_reflns_av_R_equivalents 0.0399
_diffrn_reflns_av_sigmaI/netI 0.0309
_diffrn_reflns_limit_h_max 16
_diffrn_reflns_limit_h_min -18
_diffrn_reflns_limit_k_max 22
_diffrn_reflns_limit_k_min -22
_diffrn_reflns_limit_l_max 28
_diffrn_reflns_limit_l_min -25
_diffrn_reflns_number 25609
_diffrn_reflns_theta_full 27.46
_diffrn_reflns_theta_max 27.46
_diffrn_reflns_theta_min 3.00
_exptl_absorpt_coefficient_mu 0.861
_exptl_absorpt_correction_T_max 0.966
_exptl_absorpt_correction_T_min 0.796
_exptl_absorpt_correction_type multi-scan
_exptl_absorpt_process_details '(Higashi, 1995)'
_exptl_crystal_colour colorless
_exptl_crystal_density_diffrn 1.541
_exptl_crystal_density_method 'not measured'
_exptl_crystal_description block
_exptl_crystal_F_000 2584
_exptl_crystal_size_max 0.250
_exptl_crystal_size_mid 0.150
_exptl_crystal_size_min 0.040
_refine_diff_density_max 0.509
_refine_diff_density_min -0.470
_refine_diff_density_rms 0.065
_refine_ls_extinction_method none
_refine_ls_goodness_of_fit_ref 1.034
_refine_ls_hydrogen_treatment mixed
_refine_ls_matrix_type full
_refine_ls_number_parameters 368
_refine_ls_number_reflns 6201
_refine_ls_number_restraints 0
_refine_ls_restrained_S_all 1.034
_refine_ls_R_factor_all 0.0436
_refine_ls_R_factor_gt 0.0316
_refine_ls_shift/su_max 0.003
_refine_ls_shift/su_mean 0.000
_refine_ls_structure_factor_coef Fsqd
_refine_ls_weighting_details 'calc w=1/[\s^2^(Fo^2^)+(0.0224P)^2^+10.4211P] where P=(Fo^2^+2Fc^2^)/3'
_refine_ls_weighting_scheme calc
_refine_ls_wR_factor_gt 0.0647
_refine_ls_wR_factor_ref 0.0692
_reflns_number_gt 5177
_reflns_number_total 6201
_reflns_threshold_expression I>2\s(I)
_cod_data_source_file b803236j.txt
_cod_data_source_block 3
_cod_original_sg_symbol_H-M 'C 2/c'
_cod_original_formula_sum 'C22 H33 Cd N6 O8.50'
_cod_database_code 7202047

loop_
_symmetry_equiv_pos_as_xyz
'x, y, z'
'-x, y, -z+1/2'
'x+1/2, y+1/2, z'
'-x+1/2, y+1/2, -z+1/2'
'-x, -y, -z'
'x, -y, z-1/2'
'-x+1/2, -y+1/2, -z'
'x+1/2, -y+1/2, z-1/2'

loop_
_atom_site_label
_atom_site_type_symbol
_atom_site_fract_x
_atom_site_fract_y
_atom_site_fract_z
_atom_site_U_iso_or_equiv
_atom_site_adp_type
_atom_site_occupancy
_atom_site_symmetry_multiplicity
_atom_site_calc_flag
_atom_site_refinement_flags
_atom_site_disorder_assembly
_atom_site_disorder_group
Cd1 Cd 0.726030(12) 0.427675(10) 0.632563(7) 0.02971(6) Uani 1 1 d . . .
O1 O 0.86359(12) 0.36667(10) 0.67540(8) 0.0370(4) Uani 1 1 d . . .
O2 O 0.81044(15) 0.30986(11) 0.58793(8) 0.0467(5) Uani 1 1 d . . .
O3 O 0.73482(13) 0.52652(11) 0.69980(8) 0.0420(4) Uani 1 1 d . . .
O4 O 0.58423(15) 0.52891(12) 0.65883(9) 0.0537(5) Uani 1 1 d . . .
O5 O 1.0000 0.44377(16) 0.7500 0.0421(6) Uani 1 2 d S . .
H25 H 0.958(2) 0.4112(17) 0.7269(13) 0.050 Uiso 1 1 d . . .
O6 O 0.83638(16) 0.30101(13) 0.46292(10) 0.0479(5) Uani 1 1 d . . .
H26 H 0.832(2) 0.3025(19) 0.5012(16) 0.057 Uiso 1 1 d . . .
H27 H 0.798(2) 0.269(2) 0.4477(15) 0.057 Uiso 1 1 d . . .
O7 O 0.77917(16) 0.56401(14) 0.89233(10) 0.0514(5) Uani 1 1 d . . .
H28 H 0.812(3) 0.5558(19) 0.8630(16) 0.062 Uiso 1 1 d . . .
H29 H 0.796(3) 0.603(2) 0.9083(16) 0.062 Uiso 1 1 d . . .
O8 O 0.39078(17) 0.47969(13) 0.64871(11) 0.0518(5) Uani 1 1 d . . .
H30 H 0.445(3) 0.504(2) 0.6578(15) 0.062 Uiso 1 1 d . . .
H31 H 0.346(3) 0.514(2) 0.6385(15) 0.062 Uiso 1 1 d . . .
O9 O 0.87399(17) 0.54367(16) 0.79707(11) 0.0617(7) Uani 1 1 d . . .
H32 H 0.904(3) 0.508(2) 0.7926(17) 0.074 Uiso 1 1 d . . .
H33 H 0.823(3) 0.538(2) 0.7649(17) 0.074 Uiso 1 1 d . . .
N11 N 0.47307(14) 0.39500(11) 0.49537(9) 0.0270(4) Uani 1 1 d . . .
N12 N 0.61480(14) 0.41002(12) 0.55030(9) 0.0313(4) Uani 1 1 d . . .
N31 N 0.41298(14) 0.06474(11) 0.52163(9) 0.0299(4) Uani 1 1 d . . .
N32 N 0.33304(14) 0.00360(11) 0.58386(9) 0.0325(5) Uani 1 1 d . . .
N51 N 0.13950(14) 0.20887(11) 0.28224(9) 0.0307(4) Uani 1 1 d . . .
N52 N 0.15699(16) 0.15749(13) 0.19417(9) 0.0375(5) Uani 1 1 d . . .
C1 C 0.34379(16) 0.30490(13) 0.45328(10) 0.0254(5) Uani 1 1 d . . .
C2 C 0.39990(16) 0.24057(13) 0.46974(10) 0.0266(5) Uani 1 1 d . . .
H1 H 0.4576 0.2457 0.4978 0.032 Uiso 1 1 calc R . .
C3 C 0.37227(16) 0.16829(13) 0.44534(10) 0.0278(5) Uani 1 1 d . . .
C4 C 0.28743(17) 0.16081(13) 0.40505(11) 0.0301(5) Uani 1 1 d . . .
H2 H 0.2689 0.1116 0.3883 0.036 Uiso 1 1 calc R . .
C5 C 0.22899(16) 0.22430(13) 0.38870(10) 0.0277(5) Uani 1 1 d . . .
C6 C 0.25843(16) 0.29614(13) 0.41269(10) 0.0274(5) Uani 1 1 d . . .
H3 H 0.2197 0.3401 0.4012 0.033 Uiso 1 1 calc R . .
C11 C 0.37078(17) 0.38434(14) 0.47897(12) 0.0324(5) Uani 1 1 d . . .
H4 H 0.3449 0.4237 0.4483 0.039 Uiso 1 1 calc R . .
H5 H 0.3413 0.3926 0.5156 0.039 Uiso 1 1 calc R . .
C12 C 0.52317(17) 0.40615(14) 0.55110(11) 0.0318(5) Uani 1 1 d . . .
H6 H 0.4959 0.4107 0.5870 0.038 Uiso 1 1 calc R . .
C13 C 0.62370(18) 0.40115(15) 0.49003(11) 0.0341(5) Uani 1 1 d . . .
H7 H 0.6820 0.4011 0.4749 0.041 Uiso 1 1 calc R . .
C14 C 0.53684(18) 0.39255(15) 0.45577(11) 0.0337(5) Uani 1 1 d . . .
H8 H 0.5227 0.3861 0.4128 0.040 Uiso 1 1 calc R . .
C31 C 0.43347(18) 0.09841(14) 0.46462(12) 0.0336(5) Uani 1 1 d . . .
H9 H 0.4223 0.0591 0.4319 0.040 Uiso 1 1 calc R . .
H10 H 0.5012 0.1135 0.4703 0.040 Uiso 1 1 calc R . .
C32 C 0.33889(17) 0.01830(13) 0.52626(11) 0.0302(5) Uani 1 1 d . . .
H11 H 0.2961 -0.0014 0.4923 0.036 Uiso 1 1 calc R . .
C33 C 0.40775(18) 0.04295(14) 0.61735(12) 0.0353(6) Uani 1 1 d . . .
H12 H 0.4226 0.0432 0.6606 0.042 Uiso 1 1 calc R . .
C34 C 0.45723(18) 0.08139(14) 0.57995(12) 0.0351(6) Uani 1 1 d . . .
H13 H 0.5113 0.1133 0.5917 0.042 Uiso 1 1 calc R . .
C51 C 0.13379(18) 0.21479(15) 0.34727(11) 0.0342(5) Uani 1 1 d . . .
H14 H 0.1026 0.1678 0.3597 0.041 Uiso 1 1 calc R . .
H15 H 0.0931 0.2594 0.3533 0.041 Uiso 1 1 calc R . .
C52 C 0.1535(2) 0.14414(15) 0.25206(11) 0.0377(6) Uani 1 1 d . . .
H16 H 0.1601 0.0944 0.2703 0.045 Uiso 1 1 calc R . .
C53 C 0.1431(2) 0.23528(16) 0.18699(12) 0.0439(7) Uani 1 1 d . . .
H17 H 0.1412 0.2625 0.1497 0.053 Uiso 1 1 calc R . .
C54 C 0.1323(2) 0.26773(16) 0.24042(13) 0.0428(6) Uani 1 1 d . . .
H18 H 0.1219 0.3208 0.2477 0.051 Uiso 1 1 calc R . .
C71 C 0.87010(19) 0.31537(15) 0.63611(12) 0.0362(6) Uani 1 1 d . . .
C72 C 0.9515(3) 0.2602(2) 0.65013(16) 0.0659(10) Uani 1 1 d . . .
H19 H 0.9296 0.2121 0.6662 0.079 Uiso 1 1 calc R . .
H20 H 1.0014 0.2831 0.6806 0.079 Uiso 1 1 calc R . .
H21 H 0.9769 0.2493 0.6128 0.079 Uiso 1 1 calc R . .
C81 C 0.65199(19) 0.55455(14) 0.69513(11) 0.0340(6) Uani 1 1 d . . .
C82 C 0.6390(2) 0.62241(18) 0.73485(14) 0.0492(7) Uani 1 1 d . . .
H22 H 0.6474 0.6703 0.7130 0.059 Uiso 1 1 calc R . .
H23 H 0.6862 0.6201 0.7724 0.059 Uiso 1 1 calc R . .
H24 H 0.5751 0.6211 0.7451 0.059 Uiso 1 1 calc R . .

loop_
_atom_site_aniso_label
_atom_site_aniso_U_11
_atom_site_aniso_U_22
_atom_site_aniso_U_33
_atom_site_aniso_U_23
_atom_site_aniso_U_13
_atom_site_aniso_U_12
Cd1 0.02996(10) 0.03165(10) 0.02512(9) 0.00009(7) -0.00209(6) 0.00074(8)
O1 0.0366(10) 0.0356(10) 0.0357(10) -0.0039(7) -0.0032(7) 0.0060(8)
O2 0.0603(13) 0.0443(11) 0.0328(10) -0.0067(8) 0.0001(9) -0.0044(9)
O3 0.0369(11) 0.0453(11) 0.0419(10) -0.0115(8) 0.0012(8) 0.0095(8)
O4 0.0465(12) 0.0566(13) 0.0498(12) -0.0056(10) -0.0152(9) 0.0029(10)
O5 0.0393(16) 0.0381(15) 0.0436(15) 0.000 -0.0077(12) 0.000
O6 0.0573(14) 0.0496(13) 0.0383(11) -0.0002(9) 0.0127(10) -0.0099(10)
O7 0.0530(13) 0.0589(14) 0.0433(12) -0.0031(10) 0.0115(10) -0.0107(11)
O8 0.0494(13) 0.0412(12) 0.0676(15) 0.0091(10) 0.0176(11) -0.0001(10)
O9 0.0466(14) 0.0809(18) 0.0517(13) -0.0233(12) -0.0084(10) 0.0201(12)
N11 0.0278(10) 0.0231(9) 0.0288(10) -0.0018(8) 0.0009(8) -0.0012(8)
N12 0.0291(11) 0.0362(12) 0.0272(10) -0.0012(8) 0.0004(8) -0.0043(9)
N31 0.0265(10) 0.0229(10) 0.0393(11) 0.0035(8) 0.0027(8) 0.0038(8)
N32 0.0312(11) 0.0278(11) 0.0369(11) 0.0030(8) 0.0010(9) 0.0006(9)
N51 0.0327(11) 0.0301(11) 0.0282(10) -0.0027(8) 0.0022(8) -0.0032(9)
N52 0.0456(13) 0.0383(12) 0.0282(11) -0.0006(9) 0.0056(9) -0.0008(10)
C1 0.0252(12) 0.0239(11) 0.0275(12) 0.0005(9) 0.0061(9) -0.0004(9)
C2 0.0240(12) 0.0249(11) 0.0308(12) 0.0021(9) 0.0044(9) 0.0007(9)
C3 0.0277(12) 0.0262(12) 0.0312(12) 0.0018(9) 0.0094(9) 0.0021(9)
C4 0.0345(13) 0.0237(11) 0.0331(13) -0.0034(9) 0.0089(10) -0.0027(10)
C5 0.0266(12) 0.0312(12) 0.0250(11) -0.0022(9) 0.0041(9) -0.0017(9)
C6 0.0275(12) 0.0255(12) 0.0285(12) 0.0010(9) 0.0030(9) 0.0030(9)
C11 0.0275(13) 0.0272(12) 0.0407(14) -0.0035(10) 0.0003(10) 0.0023(10)
C12 0.0313(13) 0.0365(13) 0.0279(12) -0.0035(10) 0.0060(10) -0.0047(10)
C13 0.0318(13) 0.0397(14) 0.0310(13) -0.0040(10) 0.0060(10) -0.0056(11)
C14 0.0387(14) 0.0371(14) 0.0249(12) -0.0001(10) 0.0039(10) -0.0058(11)
C31 0.0341(14) 0.0273(12) 0.0417(14) 0.0038(10) 0.0130(11) 0.0055(10)
C32 0.0291(13) 0.0245(11) 0.0356(13) 0.0018(9) 0.0013(10) 0.0006(9)
C33 0.0349(14) 0.0317(13) 0.0353(13) 0.0030(10) -0.0057(11) 0.0055(11)
C34 0.0264(12) 0.0292(13) 0.0459(15) 0.0003(11) -0.0049(10) 0.0033(10)
C51 0.0319(13) 0.0399(14) 0.0305(13) -0.0062(10) 0.0044(10) -0.0025(11)
C52 0.0525(17) 0.0294(13) 0.0301(13) -0.0005(10) 0.0042(11) -0.0035(12)
C53 0.0567(18) 0.0392(15) 0.0363(15) 0.0097(11) 0.0091(13) 0.0061(13)
C54 0.0541(18) 0.0296(14) 0.0452(16) 0.0048(11) 0.0099(13) 0.0062(12)
C71 0.0420(15) 0.0323(13) 0.0351(14) 0.0041(10) 0.0088(11) 0.0013(11)
C72 0.077(3) 0.064(2) 0.060(2) 0.0046(16) 0.0196(18) 0.0368(19)
C81 0.0368(14) 0.0339(14) 0.0296(13) 0.0041(10) 0.0006(10) 0.0030(11)
C82 0.0450(18) 0.0491(17) 0.0523(18) -0.0086(14) 0.0049(14) 0.0133(14)

loop_
_atom_type_symbol
_atom_type_description
_atom_type_scat_dispersion_real
_atom_type_scat_dispersion_imag
_atom_type_scat_source
Cd Cd -0.8075 1.2024 'International Tables Vol C Tables 4.2.6.8 and 6.1.1.4'
O O 0.0106 0.0060 'International Tables Vol C Tables 4.2.6.8 and 6.1.1.4'
N N 0.0061 0.0033 'International Tables Vol C Tables 4.2.6.8 and 6.1.1.4'
C C 0.0033 0.0016 'International Tables Vol C Tables 4.2.6.8 and 6.1.1.4'
H H 0.0000 0.0000 'International Tables Vol C Tables 4.2.6.8 and 6.1.1.4'

loop_
_geom_angle_atom_site_label_1
_geom_angle_atom_site_label_2
_geom_angle_atom_site_label_3
_geom_angle
_geom_angle_site_symmetry_1
_geom_angle_site_symmetry_3
_geom_angle_publ_flag
N12 Cd1 O3 126.67(7) . . ?
N12 Cd1 O1 135.93(7) . . ?
O3 Cd1 O1 97.33(6) . . ?
N12 Cd1 N52 94.65(7) . 8_556 ?
O3 Cd1 N52 94.11(7) . 8_556 ?
O1 Cd1 N52 83.29(7) . 8_556 ?
N12 Cd1 N32 97.14(7) . 3 ?
O3 Cd1 N32 85.17(7) . 3 ?
O1 Cd1 N32 82.74(7) . 3 ?
N52 Cd1 N32 165.81(7) 8_556 3 ?
N12 Cd1 O2 83.87(7) . . ?
O3 Cd1 O2 148.59(6) . . ?
O1 Cd1 O2 52.19(6) . . ?
N52 Cd1 O2 89.87(7) 8_556 . ?
N32 Cd1 O2 83.57(7) 3 . ?
C71 O1 Cd1 101.34(15) . . ?
C71 O2 Cd1 84.71(15) . . ?
C81 O3 Cd1 106.88(16) . . ?
H26 O6 H27 106(3) . . ?
H28 O7 H29 109(3) . . ?
H30 O8 H31 107(3) . . ?
H32 O9 H33 101(3) . . ?
C12 N11 C14 106.9(2) . . ?
C12 N11 C11 127.4(2) . . ?
C14 N11 C11 125.7(2) . . ?
C12 N12 C13 105.4(2) . . ?
C12 N12 Cd1 124.61(16) . . ?
C13 N12 Cd1 130.00(16) . . ?
C32 N31 C34 107.1(2) . . ?
C32 N31 C31 125.3(2) . . ?
C34 N31 C31 127.2(2) . . ?
C32 N32 C33 104.9(2) . . ?
C32 N32 Cd1 133.65(16) . 3_445 ?
C33 N32 Cd1 121.41(16) . 3_445 ?
C52 N51 C54 106.4(2) . . ?
C52 N51 C51 126.2(2) . . ?
C54 N51 C51 127.3(2) . . ?
C52 N52 C53 105.0(2) . . ?
C52 N52 Cd1 123.43(18) . 8_455 ?
C53 N52 Cd1 128.30(17) . 8_455 ?
C2 C1 C6 119.0(2) . . ?
C2 C1 C11 122.2(2) . . ?
C6 C1 C11 118.7(2) . . ?
C1 C2 C3 120.5(2) . . ?
C1 C2 H1 119.8 . . ?
C3 C2 H1 119.8 . . ?
C4 C3 C2 119.6(2) . . ?
C4 C3 C31 120.6(2) . . ?
C2 C3 C31 119.8(2) . . ?
C3 C4 C5 121.0(2) . . ?
C3 C4 H2 119.5 . . ?
C5 C4 H2 119.5 . . ?
C6 C5 C4 118.6(2) . . ?
C6 C5 C51 120.8(2) . . ?
C4 C5 C51 120.6(2) . . ?
C5 C6 C1 121.3(2) . . ?
C5 C6 H3 119.4 . . ?
C1 C6 H3 119.4 . . ?
N11 C11 C1 112.93(19) . . ?
N11 C11 H4 109.0 . . ?
C1 C11 H4 109.0 . . ?
N11 C11 H5 109.0 . . ?
C1 C11 H5 109.0 . . ?
H4 C11 H5 107.8 . . ?
N12 C12 N11 111.8(2) . . ?
N12 C12 H6 124.1 . . ?
N11 C12 H6 124.1 . . ?
C14 C13 N12 109.5(2) . . ?
C14 C13 H7 125.3 . . ?
N12 C13 H7 125.3 . . ?
C13 C14 N11 106.4(2) . . ?
C13 C14 H8 126.8 . . ?
N11 C14 H8 126.8 . . ?
N31 C31 C3 111.82(19) . . ?
N31 C31 H9 109.3 . . ?
C3 C31 H9 109.3 . . ?
N31 C31 H10 109.3 . . ?
C3 C31 H10 109.3 . . ?
H9 C31 H10 107.9 . . ?
N32 C32 N31 111.7(2) . . ?
N32 C32 H11 124.2 . . ?
N31 C32 H11 124.2 . . ?
C34 C33 N32 110.5(2) . . ?
C34 C33 H12 124.8 . . ?
N32 C33 H12 124.8 . . ?
C33 C34 N31 105.8(2) . . ?
C33 C34 H13 127.1 . . ?
N31 C34 H13 127.1 . . ?
N51 C51 C5 114.3(2) . . ?
N51 C51 H14 108.7 . . ?
C5 C51 H14 108.7 . . ?
N51 C51 H15 108.7 . . ?
C5 C51 H15 108.7 . . ?
H14 C51 H15 107.6 . . ?
N52 C52 N51 112.1(2) . . ?
N52 C52 H16 123.9 . . ?
N51 C52 H16 123.9 . . ?
C54 C53 N52 110.2(2) . . ?
C54 C53 H17 124.9 . . ?
N52 C53 H17 124.9 . . ?
C53 C54 N51 106.3(2) . . ?
C53 C54 H18 126.8 . . ?
N51 C54 H18 126.8 . . ?
O2 C71 O1 121.7(2) . . ?
O2 C71 C72 121.4(3) . . ?
O1 C71 C72 116.9(3) . . ?
C71 C72 H19 109.5 . . ?
C71 C72 H20 109.5 . . ?
H19 C72 H20 109.5 . . ?
C71 C72 H21 109.5 . . ?
H19 C72 H21 109.5 . . ?
H20 C72 H21 109.5 . . ?
O4 C81 O3 122.3(2) . . ?
O4 C81 C82 120.4(2) . . ?
O3 C81 C82 117.4(2) . . ?
C81 C82 H22 109.5 . . ?
C81 C82 H23 109.5 . . ?
H22 C82 H23 109.5 . . ?
C81 C82 H24 109.5 . . ?
H22 C82 H24 109.5 . . ?
H23 C82 H24 109.5 . . ?

loop_
_geom_bond_atom_site_label_1
_geom_bond_atom_site_label_2
_geom_bond_distance
_geom_bond_site_symmetry_2
_geom_bond_publ_flag
Cd1 N12 2.231(2) . ?
Cd1 O3 2.2637(18) . ?
Cd1 O1 2.2919(17) . ?
Cd1 N52 2.344(2) 8_556 ?
Cd1 N32 2.411(2) 3 ?
Cd1 O2 2.650(2) . ?
O1 C71 1.261(3) . ?
O2 C71 1.254(3) . ?
O3 C81 1.268(3) . ?
O4 C81 1.233(3) . ?
O5 H25 0.91(3) . ?
O6 H26 0.86(3) . ?
O6 H27 0.80(3) . ?
O7 H28 0.88(4) . ?
O7 H29 0.78(4) . ?
O8 H30 0.87(4) . ?
O8 H31 0.87(4) . ?
O9 H32 0.78(4) . ?
O9 H33 0.94(4) . ?
N11 C12 1.336(3) . ?
N11 C14 1.372(3) . ?
N11 C11 1.457(3) . ?
N12 C12 1.315(3) . ?
N12 C13 1.377(3) . ?
N31 C32 1.348(3) . ?
N31 C34 1.373(3) . ?
N31 C31 1.470(3) . ?
N32 C32 1.323(3) . ?
N32 C33 1.374(3) . ?
N32 Cd1 2.411(2) 3_445 ?
N51 C52 1.340(3) . ?
N51 C54 1.373(3) . ?
N51 C51 1.466(3) . ?
N52 C52 1.318(3) . ?
N52 C53 1.368(3) . ?
N52 Cd1 2.344(2) 8_455 ?
C1 C2 1.386(3) . ?
C1 C6 1.397(3) . ?
C1 C11 1.515(3) . ?
C2 C3 1.395(3) . ?
C2 H1 0.9500 . ?
C3 C4 1.386(3) . ?
C3 C31 1.513(3) . ?
C4 C5 1.392(3) . ?
C4 H2 0.9500 . ?
C5 C6 1.391(3) . ?
C5 C51 1.517(3) . ?
C6 H3 0.9500 . ?
C11 H4 0.9900 . ?
C11 H5 0.9900 . ?
C12 H6 0.9500 . ?
C13 C14 1.350(3) . ?
C13 H7 0.9500 . ?
C14 H8 0.9500 . ?
C31 H9 0.9900 . ?
C31 H10 0.9900 . ?
C32 H11 0.9500 . ?
C33 C34 1.355(4) . ?
C33 H12 0.9500 . ?
C34 H13 0.9500 . ?
C51 H14 0.9900 . ?
C51 H15 0.9900 . ?
C52 H16 0.9500 . ?
C53 C54 1.347(4) . ?
C53 H17 0.9500 . ?
C54 H18 0.9500 . ?
C71 C72 1.498(4) . ?
C72 H19 0.9800 . ?
C72 H20 0.9800 . ?
C72 H21 0.9800 . ?
C81 C82 1.502(4) . ?
C82 H22 0.9800 . ?
C82 H23 0.9800 . ?
C82 H24 0.9800 . ?

loop_
_geom_torsion_atom_site_label_1
_geom_torsion_atom_site_label_2
_geom_torsion_atom_site_label_3
_geom_torsion_atom_site_label_4
_geom_torsion
_geom_torsion_site_symmetry_1
_geom_torsion_site_symmetry_2
_geom_torsion_site_symmetry_3
_geom_torsion_site_symmetry_4
_geom_torsion_publ_flag
N12 Cd1 O1 C71 4.5(2) . . . . ?
O3 Cd1 O1 C71 -172.42(16) . . . . ?
N52 Cd1 O1 C71 94.27(16) 8_556 . . . ?
N32 Cd1 O1 C71 -88.28(16) 3 . . . ?
O2 Cd1 O1 C71 -0.80(15) . . . . ?
N12 Cd1 O2 C71 -175.49(16) . . . . ?
O3 Cd1 O2 C71 16.9(2) . . . . ?
O1 Cd1 O2 C71 0.80(14) . . . . ?
N52 Cd1 O2 C71 -80.80(16) 8_556 . . . ?
N32 Cd1 O2 C71 86.58(16) 3 . . . ?
N12 Cd1 O3 C81 21.7(2) . . . . ?
O1 Cd1 O3 C81 -160.92(16) . . . . ?
N52 Cd1 O3 C81 -77.16(17) 8_556 . . . ?
N32 Cd1 O3 C81 117.06(17) 3 . . . ?
O2 Cd1 O3 C81 -173.69(14) . . . . ?
O3 Cd1 N12 C12 -56.3(2) . . . . ?
O1 Cd1 N12 C12 127.53(19) . . . . ?
N52 Cd1 N12 C12 42.4(2) 8_556 . . . ?
N32 Cd1 N12 C12 -145.5(2) 3 . . . ?
O2 Cd1 N12 C12 131.8(2) . . . . ?
O3 Cd1 N12 C13 123.6(2) . . . . ?
O1 Cd1 N12 C13 -52.6(2) . . . . ?
N52 Cd1 N12 C13 -137.7(2) 8_556 . . . ?
N32 Cd1 N12 C13 34.3(2) 3 . . . ?
O2 Cd1 N12 C13 -48.4(2) . . . . ?
C6 C1 C2 C3 1.0(3) . . . . ?
C11 C1 C2 C3 179.6(2) . . . . ?
C1 C2 C3 C4 -0.9(3) . . . . ?
C1 C2 C3 C31 -178.9(2) . . . . ?
C2 C3 C4 C5 -0.3(3) . . . . ?
C31 C3 C4 C5 177.7(2) . . . . ?
C3 C4 C5 C6 1.3(3) . . . . ?
C3 C4 C5 C51 -176.7(2) . . . . ?
C4 C5 C6 C1 -1.2(3) . . . . ?
C51 C5 C6 C1 176.8(2) . . . . ?
C2 C1 C6 C5 0.0(3) . . . . ?
C11 C1 C6 C5 -178.6(2) . . . . ?
C12 N11 C11 C1 -114.8(3) . . . . ?
C14 N11 C11 C1 62.7(3) . . . . ?
C2 C1 C11 N11 28.8(3) . . . . ?
C6 C1 C11 N11 -152.6(2) . . . . ?
C13 N12 C12 N11 0.3(3) . . . . ?
Cd1 N12 C12 N11 -179.77(15) . . . . ?
C14 N11 C12 N12 -0.9(3) . . . . ?
C11 N11 C12 N12 177.0(2) . . . . ?
C12 N12 C13 C14 0.3(3) . . . . ?
Cd1 N12 C13 C14 -179.55(17) . . . . ?
N12 C13 C14 N11 -0.8(3) . . . . ?
C12 N11 C14 C13 1.0(3) . . . . ?
C11 N11 C14 C13 -176.9(2) . . . . ?
C32 N31 C31 C3 79.5(3) . . . . ?
C34 N31 C31 C3 -92.0(3) . . . . ?
C4 C3 C31 N31 -93.6(3) . . . . ?
C2 C3 C31 N31 84.4(3) . . . . ?
C33 N32 C32 N31 -0.1(3) . . . . ?
Cd1 N32 C32 N31 -179.66(15) 3_445 . . . ?
C34 N31 C32 N32 -0.4(3) . . . . ?
C31 N31 C32 N32 -173.3(2) . . . . ?
C32 N32 C33 C34 0.6(3) . . . . ?
Cd1 N32 C33 C34 -179.80(16) 3_445 . . . ?
N32 C33 C34 N31 -0.8(3) . . . . ?
C32 N31 C34 C33 0.7(3) . . . . ?
C31 N31 C34 C33 173.4(2) . . . . ?
C52 N51 C51 C5 86.6(3) . . . . ?
C54 N51 C51 C5 -92.9(3) . . . . ?
C6 C5 C51 N51 102.3(3) . . . . ?
C4 C5 C51 N51 -79.8(3) . . . . ?
C53 N52 C52 N51 -0.8(3) . . . . ?
Cd1 N52 C52 N51 160.05(17) 8_455 . . . ?
C54 N51 C52 N52 0.8(3) . . . . ?
C51 N51 C52 N52 -178.8(2) . . . . ?
C52 N52 C53 C54 0.6(3) . . . . ?
Cd1 N52 C53 C54 -159.0(2) 8_455 . . . ?
N52 C53 C54 N51 -0.1(3) . . . . ?
C52 N51 C54 C53 -0.4(3) . . . . ?
C51 N51 C54 C53 179.2(2) . . . . ?
Cd1 O2 C71 O1 -1.3(2) . . . . ?
Cd1 O2 C71 C72 177.5(3) . . . . ?
Cd1 O1 C71 O2 1.6(3) . . . . ?
Cd1 O1 C71 C72 -177.3(2) . . . . ?
Cd1 O3 C81 O4 -0.6(3) . . . . ?
Cd1 O3 C81 C82 -179.2(2) . . . . ?
